data_4084809
loop_
_publ_author_name
'Plotzitzka, Jacqueline'
'Kleeberg, Christian'

_publ_section_title
;
 CuI-Catalyzed Conjugate Addition of Silyl Boronic Esters: Retracing
 Catalytic Cycles Using Isolated Copper and Boron Enolate Intermediates
;
_journal_issue 23
_journal_name_full Organometallics
_journal_page_first 6915
_journal_paper_doi 10.1021/om500989w
_journal_volume 33
_journal_year 2014
_chemical_formula_moiety 'C41 H57 Cu N2 O Si'
_chemical_formula_sum 'C41 H57 Cu N2 O Si'
_chemical_formula_weight 685.52
_chemical_name_systematic
;
 ?
;
_space_group_IT_number 14
_symmetry_cell_setting monoclinic
_symmetry_Int_Tables_number 14
_symmetry_space_group_name_Hall '-P 2yn'
_symmetry_space_group_name_H-M 'P 1 21/n 1'
_atom_sites_solution_hydrogens geom
_atom_sites_solution_primary direct
_atom_sites_solution_secondary difmap
_audit_creation_method SHELXL-97
_cell_angle_alpha 90.00
_cell_angle_beta 112.156(3)
_cell_angle_gamma 90.00
_cell_formula_units_Z 4
_cell_length_a 16.5255(4)
_cell_length_b 15.0543(3)
_cell_length_c 17.0781(5)
_cell_measurement_reflns_used 31279
_cell_measurement_temperature 150(2)
_cell_measurement_theta_max 75.36
_cell_measurement_theta_min 4.03
_cell_volume 3934.97(19)
_computing_cell_refinement
;
 CrysAlisPro, Agilent Technologies,
 Version 1.171.36.28 (release 01-02-2013 CrysAlis171 .NET)
 (compiled Feb  1 2013,16:14:44)
;
_computing_data_collection
;
 CrysAlisPro, Agilent Technologies,
 Version 1.171.36.28 (release 01-02-2013 CrysAlis171 .NET)
 (compiled Feb  1 2013,16:14:44)
;
_computing_data_reduction
;
 CrysAlisPro, Agilent Technologies,
 Version 1.171.36.28 (release 01-02-2013 CrysAlis171 .NET)
 (compiled Feb  1 2013,16:14:44)
;
_computing_molecular_graphics
;
 Diamond 3.2i, K. Brandenburg, Crystal Impact GbR, Bonn, Germany.
;
_computing_publication_material
;
 WinGX v1.80.05 (L. J. Farrugia, J. Appl. Cryst., 1999, 32, 837-838.)
;
_computing_structure_refinement
;
 SHELXL-97 (G. M. Sheldrick, Acta Cryst. (2008). A64, 122-122)'
;
_computing_structure_solution
;
 SIR-92 (A. Altomare, G. Cascarano, C. Giacovazzo and A. Guagliardi,
 J. Appl. Crystallogr. 1993, 26, 343-350.)
;
_diffrn_ambient_temperature 150(2)
_diffrn_detector_area_resol_mean 10.3543
_diffrn_measured_fraction_theta_full 0.998
_diffrn_measured_fraction_theta_max 0.998
_diffrn_measurement_device_type 'Oxford Diffraction, Xcalibur, Atlas, Nova'
_diffrn_measurement_method \w-scan
_diffrn_radiation_monochromator mirror
_diffrn_radiation_source 'Nova (Cu) X-ray Source'
_diffrn_radiation_type CuK\a
_diffrn_radiation_wavelength 1.54184
_diffrn_reflns_av_R_equivalents 0.0436
_diffrn_reflns_av_sigmaI/netI 0.0173
_diffrn_reflns_limit_h_max 20
_diffrn_reflns_limit_h_min -20
_diffrn_reflns_limit_k_max 18
_diffrn_reflns_limit_k_min -18
_diffrn_reflns_limit_l_max 21
_diffrn_reflns_limit_l_min -21
_diffrn_reflns_number 73386
_diffrn_reflns_theta_full 75.00
_diffrn_reflns_theta_max 75.00
_diffrn_reflns_theta_min 4.05
_exptl_absorpt_coefficient_mu 1.303
_exptl_absorpt_correction_T_max 1.000
_exptl_absorpt_correction_T_min 0.653
_exptl_absorpt_correction_type multi-scan
_exptl_absorpt_process_details
;
 CrysAlisPro, Agilent Technologies,
 Version 1.171.36.28 (release 01-02-2013 CrysAlis171 .NET)
 (compiled Feb  1 2013,16:14:44)
 Empirical absorption correction using spherical harmonics,
 implemented in SCALE3 ABSPACK scaling algorithm.
;
_exptl_crystal_colour colourless
_exptl_crystal_density_diffrn 1.157
_exptl_crystal_density_method 'not measured'
_exptl_crystal_description fragment
_exptl_crystal_F_000 1472
_exptl_crystal_recrystallization_method
;
 From a solution in PhMe layered with n-pentane at -40deg C.
;
_exptl_crystal_size_max 0.32
_exptl_crystal_size_mid 0.11
_exptl_crystal_size_min 0.08
_refine_diff_density_max 0.707
_refine_diff_density_min -0.480
_refine_diff_density_rms 0.054
_refine_ls_extinction_method none
_refine_ls_goodness_of_fit_ref 1.014
_refine_ls_hydrogen_treatment constr
_refine_ls_matrix_type full
_refine_ls_number_parameters 479
_refine_ls_number_reflns 8094
_refine_ls_number_restraints 37
_refine_ls_restrained_S_all 1.012
_refine_ls_R_factor_all 0.0542
_refine_ls_R_factor_gt 0.0472
_refine_ls_shift/su_max 0.001
_refine_ls_shift/su_mean 0.000
_refine_ls_structure_factor_coef Fsqd
_refine_ls_weighting_details 'calc w=1/[\s^2^(Fo^2^)+(0.0910P)^2^+1.4122P] where P=(Fo^2^+2Fc^2^)/3'
_refine_ls_weighting_scheme calc
_refine_ls_wR_factor_gt 0.1369
_refine_ls_wR_factor_ref 0.1468
_reflns_number_gt 6937
_reflns_number_total 8094
_reflns_threshold_expression I>2\s(I)
_cod_data_source_file om500989w_si_002.cif
_cod_data_source_block jp9ck1
_cod_depositor_comments 'Adding full bibliography for 4084808--4084813.cif.'
_cod_original_sg_symbol_H-M P2(1)/n
_cod_database_code 4084809

loop_
_symmetry_equiv_pos_as_xyz
'x, y, z'
'-x+1/2, y+1/2, -z+1/2'
'-x, -y, -z'
'x-1/2, -y-1/2, z-1/2'

loop_
_atom_site_label
_atom_site_type_symbol
_atom_site_fract_x
_atom_site_fract_y
_atom_site_fract_z
_atom_site_U_iso_or_equiv
_atom_site_adp_type
_atom_site_occupancy
_atom_site_symmetry_multiplicity
_atom_site_calc_flag
_atom_site_refinement_flags
_atom_site_disorder_assembly
_atom_site_disorder_group
C1 C 0.80836(11) 0.07995(12) 0.73342(11) 0.0378(3) Uani 1 1 d . . .
C2 C 0.77033(12) -0.03220(13) 0.80180(12) 0.0420(4) Uani 1 1 d . . .
H2 H 0.7516 -0.0625 0.8408 0.050 Uiso 1 1 calc R . .
C3 C 0.79253(12) -0.06916(12) 0.74085(12) 0.0420(4) Uani 1 1 d . . .
H3 H 0.7919 -0.1306 0.7281 0.050 Uiso 1 1 calc R . .
C4 C 0.75810(12) 0.12384(12) 0.84716(11) 0.0395(4) Uani 1 1 d . . .
C5 C 0.82215(13) 0.15062(14) 0.92384(12) 0.0458(4) Uani 1 1 d . . .
C6 C 0.79795(16) 0.21288(15) 0.97134(13) 0.0531(5) Uani 1 1 d . . .
H6 H 0.8396 0.2317 1.0243 0.064 Uiso 1 1 calc R . .
C7 C 0.71451(16) 0.24768(15) 0.94288(14) 0.0554(5) Uani 1 1 d . . .
H7 H 0.6995 0.2904 0.9760 0.066 Uiso 1 1 calc R . .
C8 C 0.65296(14) 0.22063(15) 0.86654(15) 0.0526(5) Uani 1 1 d . . .
H8 H 0.5960 0.2457 0.8474 0.063 Uiso 1 1 calc R . .
C9 C 0.67266(12) 0.15724(14) 0.81685(12) 0.0443(4) Uani 1 1 d . . .
C10 C 0.91538(15) 0.11773(18) 0.95265(14) 0.0617(6) Uani 1 1 d . . .
H10 H 0.9159 0.0638 0.9186 0.074 Uiso 1 1 calc R . .
C11 C 0.9523(2) 0.09134(19) 1.04602(17) 0.0763(8) Uani 1 1 d . . .
H11A H 0.9525 0.1432 1.0808 0.114 Uiso 1 1 calc R . .
H11B H 1.0122 0.0694 1.0614 0.114 Uiso 1 1 calc R . .
H11C H 0.9159 0.0445 1.0557 0.114 Uiso 1 1 calc R . .
C12 C 0.97293(17) 0.1884(2) 0.93502(19) 0.0787(8) Uani 1 1 d . . .
H12A H 0.9496 0.2028 0.8746 0.118 Uiso 1 1 calc R . .
H12B H 1.0326 0.1657 0.9516 0.118 Uiso 1 1 calc R . .
H12C H 0.9734 0.2421 0.9677 0.118 Uiso 1 1 calc R . .
C13 C 0.60388(13) 0.12852(15) 0.73321(14) 0.0524(5) Uani 1 1 d . . .
H13 H 0.6242 0.0723 0.7153 0.063 Uiso 1 1 calc R . .
C14 C 0.51614(16) 0.1098(2) 0.74140(19) 0.0692(7) Uani 1 1 d . . .
H14A H 0.5254 0.0700 0.7894 0.104 Uiso 1 1 calc R . .
H14B H 0.4762 0.0817 0.6894 0.104 Uiso 1 1 calc R . .
H14C H 0.4907 0.1658 0.7506 0.104 Uiso 1 1 calc R . .
C15 C 0.59225(18) 0.19838(19) 0.66517(16) 0.0685(7) Uani 1 1 d . . .
H15A H 0.5691 0.2531 0.6799 0.103 Uiso 1 1 calc R . .
H15B H 0.5513 0.1763 0.6106 0.103 Uiso 1 1 calc R . .
H15C H 0.6488 0.2107 0.6612 0.103 Uiso 1 1 calc R . .
C16 C 0.83715(12) -0.01166(12) 0.62587(11) 0.0391(4) Uani 1 1 d . . .
C17 C 0.76937(13) -0.00323(13) 0.54672(12) 0.0443(4) Uani 1 1 d . . .
C18 C 0.78934(16) -0.01957(15) 0.47555(13) 0.0526(5) Uani 1 1 d . . .
H18 H 0.7452 -0.0134 0.4207 0.063 Uiso 1 1 calc R . .
C19 C 0.87291(16) -0.04467(15) 0.48410(14) 0.0557(5) Uani 1 1 d . . .
H19 H 0.8850 -0.0576 0.4352 0.067 Uiso 1 1 calc R . .
C20 C 0.93866(15) -0.05109(15) 0.56297(15) 0.0524(5) Uani 1 1 d . . .
H20 H 0.9958 -0.0675 0.5675 0.063 Uiso 1 1 calc R . .
C21 C 0.92288(13) -0.03395(13) 0.63628(13) 0.0443(4) Uani 1 1 d . . .
C22 C 0.99642(13) -0.03483(17) 0.72271(14) 0.0542(5) Uani 1 1 d . . .
H22 H 0.9704 -0.0487 0.7655 0.065 Uiso 1 1 calc R . .
C23 C 1.06645(17) -0.1041(2) 0.7315(2) 0.0774(8) Uani 1 1 d . . .
H23A H 1.0389 -0.1623 0.7141 0.116 Uiso 1 1 calc R . .
H23B H 1.1072 -0.1069 0.7905 0.116 Uiso 1 1 calc R . .
H23C H 1.0983 -0.0876 0.6955 0.116 Uiso 1 1 calc R . .
C24 C 1.03673(18) 0.0578(2) 0.74213(18) 0.0738(7) Uani 1 1 d . . .
H24A H 1.0649 0.0721 0.7024 0.111 Uiso 1 1 calc R . .
H24B H 1.0803 0.0592 0.8000 0.111 Uiso 1 1 calc R . .
H24C H 0.9909 0.1015 0.7364 0.111 Uiso 1 1 calc R . .
C25 C 0.67638(14) 0.01993(15) 0.53696(13) 0.0509(5) Uani 1 1 d . . .
H25 H 0.6790 0.0439 0.5925 0.061 Uiso 1 1 calc R . .
C26 C 0.62074(17) -0.0635(2) 0.5189(2) 0.0806(8) Uani 1 1 d . . .
H26A H 0.6177 -0.0895 0.4652 0.121 Uiso 1 1 calc R . .
H26B H 0.5617 -0.0485 0.5151 0.121 Uiso 1 1 calc R . .
H26C H 0.6469 -0.1065 0.5646 0.121 Uiso 1 1 calc R . .
C27 C 0.63538(19) 0.0910(2) 0.47084(19) 0.0756(7) Uani 1 1 d . . .
H27A H 0.6706 0.1453 0.4864 0.113 Uiso 1 1 calc R . .
H27B H 0.5761 0.1036 0.4677 0.113 Uiso 1 1 calc R . .
H27C H 0.6330 0.0701 0.4157 0.113 Uiso 1 1 calc R . .
N1 N 0.78025(9) 0.05851(10) 0.79631(9) 0.0379(3) Uani 1 1 d . . .
N2 N 0.81649(9) 0.00004(10) 0.70022(9) 0.0370(3) Uani 1 1 d . . .
O1 O 0.82386(12) 0.30099(10) 0.65290(11) 0.0588(4) Uani 1 1 d . . .
Cu1 Cu 0.823801(19) 0.192524(18) 0.697060(17) 0.04303(11) Uani 1 1 d . A .
C28 C 0.9555(3) 0.3673(5) 0.74598(18) 0.0638(12) Uani 0.8107(12) 1 d PD A 1
H28A H 0.9297 0.3920 0.7843 0.096 Uiso 0.8107(12) 1 calc PR A 1
H28B H 1.0011 0.4074 0.7433 0.096 Uiso 0.8107(12) 1 calc PR A 1
H28C H 0.9812 0.3091 0.7669 0.096 Uiso 0.8107(12) 1 calc PR A 1
C29 C 0.88569(18) 0.35701(17) 0.65898(16) 0.0474(5) Uani 0.8107(12) 1 d PD A 1
C30 C 0.88577(19) 0.40535(18) 0.59263(17) 0.0532(6) Uani 0.8107(12) 1 d PD A 1
H30 H 0.9290 0.4505 0.6055 0.064 Uiso 0.8107(12) 1 calc PR A 1
C31 C 0.8267(2) 0.39774(18) 0.50069(17) 0.0550(6) Uani 0.8107(12) 1 d PD A 1
C32 C 0.7304(2) 0.3768(4) 0.4855(3) 0.0709(7) Uani 0.8107(12) 1 d PD A 1
H32A H 0.7272 0.3204 0.5128 0.106 Uiso 0.8107(12) 1 calc PR A 1
H32B H 0.6965 0.3723 0.4246 0.106 Uiso 0.8107(12) 1 calc PR A 1
H32C H 0.7064 0.4245 0.5093 0.106 Uiso 0.8107(12) 1 calc PR A 1
C33 C 0.8274(3) 0.4860(2) 0.4564(2) 0.0833(11) Uani 0.8107(12) 1 d PD A 1
H33A H 0.8081 0.5338 0.4842 0.125 Uiso 0.8107(12) 1 calc PR A 1
H33B H 0.7879 0.4821 0.3970 0.125 Uiso 0.8107(12) 1 calc PR A 1
H33C H 0.8868 0.4985 0.4597 0.125 Uiso 0.8107(12) 1 calc PR A 1
C34 C 0.8891(4) 0.2020(2) 0.5175(3) 0.0729(8) Uani 0.8107(12) 1 d PD A 1
H34A H 0.9061 0.1537 0.4884 0.109 Uiso 0.8107(12) 1 calc PR A 1
H34B H 0.8338 0.1869 0.5231 0.109 Uiso 0.8107(12) 1 calc PR A 1
H34C H 0.9346 0.2104 0.5738 0.109 Uiso 0.8107(12) 1 calc PR A 1
C35 C 0.9859(2) 0.3389(3) 0.4611(3) 0.0838(13) Uani 0.8107(12) 1 d PD A 1
H35A H 1.0223 0.3553 0.5193 0.126 Uiso 0.8107(12) 1 calc PR A 1
H35B H 0.9805 0.3898 0.4237 0.126 Uiso 0.8107(12) 1 calc PR A 1
H35C H 1.0129 0.2891 0.4430 0.126 Uiso 0.8107(12) 1 calc PR A 1
C36 C 0.8053(2) 0.2818(2) 0.34181(19) 0.0631(7) Uani 0.8107(12) 1 d PD A 1
C37 C 0.7400(4) 0.2188(4) 0.3188(3) 0.128(3) Uani 0.8107(12) 1 d PD A 1
H37 H 0.7288 0.1874 0.3619 0.153 Uiso 0.8107(12) 1 calc PR A 1
C38 C 0.6894(9) 0.1991(9) 0.2336(5) 0.148(4) Uani 0.8107(12) 1 d PD A 1
H38 H 0.6443 0.1558 0.2201 0.177 Uiso 0.8107(12) 1 calc PR A 1
C39 C 0.7049(11) 0.2416(11) 0.1716(5) 0.1025(18) Uani 0.8107(12) 1 d PD A 1
H39 H 0.6717 0.2278 0.1141 0.123 Uiso 0.8107(12) 1 calc PR A 1
C40 C 0.7680(10) 0.3038(10) 0.1915(5) 0.0760(8) Uani 0.8107(12) 1 d PD A 1
H40 H 0.7794 0.3336 0.1476 0.091 Uiso 0.8107(12) 1 calc PR A 1
C41 C 0.8164(2) 0.3249(2) 0.27486(18) 0.0626(8) Uani 0.8107(12) 1 d PD A 1
H41 H 0.8588 0.3708 0.2867 0.075 Uiso 0.8107(12) 1 calc PR A 1
Si1 Si 0.87560(5) 0.30560(5) 0.45589(5) 0.05356(19) Uani 0.8107(12) 1 d PD A 1
C28A C 0.9745(16) 0.363(2) 0.7439(4) 0.0638(12) Uani 0.1893(12) 1 d PD A 2
H28D H 0.9873 0.4266 0.7427 0.096 Uiso 0.1893(12) 1 calc PR A 2
H28E H 1.0293 0.3294 0.7634 0.096 Uiso 0.1893(12) 1 calc PR A 2
H28F H 0.9441 0.3531 0.7825 0.096 Uiso 0.1893(12) 1 calc PR A 2
C29A C 0.9175(8) 0.3328(8) 0.6563(5) 0.0474(5) Uani 0.1893(12) 1 d PD A 2
C30A C 0.9378(4) 0.3500(5) 0.5885(3) 0.0532(6) Uani 0.1893(12) 1 d PD A 2
H30A H 0.9780 0.3972 0.5951 0.064 Uiso 0.1893(12) 1 calc PR A 2
C31A C 0.9054(4) 0.3048(4) 0.5034(4) 0.0550(6) Uani 0.1893(12) 1 d PD A 2
C32A C 0.8794(11) 0.2065(4) 0.5054(8) 0.0729(8) Uani 0.1893(12) 1 d PD A 2
H32D H 0.9305 0.1724 0.5411 0.109 Uiso 0.1893(12) 1 calc PR A 2
H32E H 0.8577 0.1823 0.4478 0.109 Uiso 0.1893(12) 1 calc PR A 2
H32F H 0.8335 0.2024 0.5284 0.109 Uiso 0.1893(12) 1 calc PR A 2
C33A C 0.9779(5) 0.3068(11) 0.4681(6) 0.0838(13) Uani 0.1893(12) 1 d PD A 2
H33D H 0.9980 0.3680 0.4681 0.126 Uiso 0.1893(12) 1 calc PR A 2
H33E H 0.9552 0.2837 0.4101 0.126 Uiso 0.1893(12) 1 calc PR A 2
H33F H 1.0269 0.2698 0.5034 0.126 Uiso 0.1893(12) 1 calc PR A 2
C34A C 0.7209(5) 0.3758(10) 0.4771(7) 0.0709(7) Uani 0.1893(12) 1 d PD A 2
H34D H 0.7057 0.4377 0.4829 0.106 Uiso 0.1893(12) 1 calc PR A 2
H34E H 0.7419 0.3470 0.5326 0.106 Uiso 0.1893(12) 1 calc PR A 2
H34F H 0.6691 0.3444 0.4389 0.106 Uiso 0.1893(12) 1 calc PR A 2
C35A C 0.8411(7) 0.4893(4) 0.4265(6) 0.0833(11) Uani 0.1893(12) 1 d PD A 2
H35D H 0.8483 0.4982 0.3727 0.125 Uiso 0.1893(12) 1 calc PR A 2
H35E H 0.8966 0.5013 0.4733 0.125 Uiso 0.1893(12) 1 calc PR A 2
H35F H 0.7961 0.5298 0.4299 0.125 Uiso 0.1893(12) 1 calc PR A 2
C36A C 0.7602(5) 0.3257(5) 0.3227(3) 0.0631(7) Uani 0.1893(12) 1 d PD A 2
C37A C 0.6979(15) 0.2596(15) 0.3001(8) 0.128(3) Uani 0.1893(12) 1 d PD A 2
H37A H 0.6690 0.2457 0.3373 0.153 Uiso 0.1893(12) 1 calc PR A 2
C38A C 0.675(4) 0.212(4) 0.2238(19) 0.148(4) Uani 0.1893(12) 1 d PD A 2
H38A H 0.6367 0.1628 0.2129 0.177 Uiso 0.1893(12) 1 calc PR A 2
C39A C 0.709(5) 0.236(5) 0.167(2) 0.1025(18) Uani 0.1893(12) 1 d PD A 2
H39A H 0.6909 0.2071 0.1134 0.123 Uiso 0.1893(12) 1 calc PR A 2
C40A C 0.769(4) 0.302(4) 0.185(2) 0.0760(8) Uani 0.1893(12) 1 d PD A 2
H40A H 0.7942 0.3174 0.1460 0.091 Uiso 0.1893(12) 1 calc PR A 2
C41A C 0.7927(9) 0.3471(10) 0.2612(4) 0.0626(8) Uani 0.1893(12) 1 d PD A 2
H41A H 0.8331 0.3948 0.2715 0.075 Uiso 0.1893(12) 1 calc PR A 2
Si1A Si 0.8075(2) 0.3726(2) 0.43338(18) 0.05356(19) Uani 0.1893(12) 1 d PD A 2

loop_
_atom_site_aniso_label
_atom_site_aniso_U_11
_atom_site_aniso_U_22
_atom_site_aniso_U_33
_atom_site_aniso_U_23
_atom_site_aniso_U_13
_atom_site_aniso_U_12
C1 0.0366(8) 0.0435(9) 0.0338(8) -0.0017(7) 0.0140(7) 0.0004(7)
C2 0.0453(9) 0.0438(9) 0.0408(9) 0.0045(7) 0.0207(7) 0.0012(7)
C3 0.0480(9) 0.0390(9) 0.0429(9) 0.0017(7) 0.0217(8) 0.0009(7)
C4 0.0446(9) 0.0422(9) 0.0352(8) 0.0005(7) 0.0190(7) 0.0043(7)
C5 0.0501(10) 0.0492(10) 0.0374(9) -0.0008(8) 0.0156(8) 0.0050(8)
C6 0.0629(12) 0.0569(12) 0.0385(10) -0.0070(8) 0.0181(9) 0.0037(10)
C7 0.0694(13) 0.0543(12) 0.0523(11) -0.0058(9) 0.0343(10) 0.0078(10)
C8 0.0507(11) 0.0543(11) 0.0590(12) -0.0019(9) 0.0278(9) 0.0086(9)
C9 0.0435(9) 0.0484(10) 0.0434(9) 0.0008(8) 0.0191(8) 0.0041(8)
C10 0.0525(11) 0.0708(14) 0.0480(11) -0.0127(10) 0.0035(9) 0.0153(10)
C11 0.0784(17) 0.0676(15) 0.0563(14) -0.0002(11) -0.0050(12) 0.0110(13)
C12 0.0480(12) 0.121(3) 0.0640(16) -0.0036(15) 0.0175(11) 0.0051(13)
C13 0.0436(10) 0.0566(12) 0.0529(11) -0.0033(9) 0.0134(9) 0.0076(8)
C14 0.0487(12) 0.0789(17) 0.0765(16) -0.0047(13) 0.0197(11) -0.0047(11)
C15 0.0629(14) 0.0823(18) 0.0492(12) 0.0075(11) 0.0085(11) 0.0033(12)
C16 0.0467(9) 0.0387(8) 0.0374(8) -0.0028(7) 0.0221(7) -0.0026(7)
C17 0.0524(10) 0.0431(9) 0.0397(9) -0.0051(7) 0.0198(8) -0.0053(8)
C18 0.0690(13) 0.0541(11) 0.0381(9) -0.0065(8) 0.0239(9) -0.0083(10)
C19 0.0765(14) 0.0546(12) 0.0506(11) -0.0104(9) 0.0405(11) -0.0127(10)
C20 0.0577(11) 0.0521(11) 0.0627(12) -0.0058(9) 0.0402(10) -0.0056(9)
C21 0.0477(10) 0.0433(9) 0.0493(10) -0.0030(8) 0.0267(8) -0.0046(8)
C22 0.0427(10) 0.0691(14) 0.0543(11) 0.0011(10) 0.0224(9) 0.0033(9)
C23 0.0525(13) 0.0770(17) 0.098(2) -0.0001(15) 0.0227(14) 0.0109(12)
C24 0.0625(14) 0.0788(17) 0.0687(16) -0.0191(13) 0.0119(12) -0.0071(13)
C25 0.0492(10) 0.0577(12) 0.0426(10) -0.0042(9) 0.0138(8) 0.0014(9)
C26 0.0504(13) 0.0748(17) 0.114(2) 0.0000(16) 0.0279(14) -0.0056(12)
C27 0.0657(15) 0.0818(18) 0.0746(17) 0.0200(14) 0.0210(13) 0.0142(13)
N1 0.0383(7) 0.0429(8) 0.0341(7) 0.0002(6) 0.0155(6) 0.0033(6)
N2 0.0401(7) 0.0392(7) 0.0355(7) -0.0009(5) 0.0185(6) 0.0000(5)
O1 0.0695(10) 0.0487(8) 0.0567(9) 0.0079(6) 0.0222(8) 0.0021(7)
Cu1 0.05239(19) 0.03965(17) 0.03964(17) 0.00034(10) 0.02029(13) 0.00030(11)
C28 0.068(3) 0.0687(18) 0.0519(13) 0.0027(11) 0.0193(12) 0.001(2)
C29 0.0540(15) 0.0430(13) 0.0491(12) 0.0000(10) 0.0238(11) 0.0034(10)
C30 0.0636(15) 0.0490(13) 0.0520(14) -0.0018(10) 0.0274(12) -0.0034(11)
C31 0.0691(16) 0.0514(14) 0.0485(13) 0.0033(11) 0.0268(12) 0.0045(12)
C32 0.0650(15) 0.096(2) 0.0533(14) 0.0046(13) 0.0240(13) 0.0192(14)
C33 0.134(3) 0.0594(17) 0.063(2) 0.0122(15) 0.045(2) 0.0021(19)
C34 0.106(2) 0.0563(14) 0.0696(19) -0.0003(12) 0.0479(18) 0.0151(14)
C35 0.0629(17) 0.132(4) 0.0640(17) -0.007(2) 0.0326(14) -0.004(2)
C36 0.0697(18) 0.0729(19) 0.0577(16) -0.0089(14) 0.0365(15) -0.0093(14)
C37 0.161(6) 0.170(6) 0.077(3) -0.045(3) 0.073(3) -0.103(5)
C38 0.148(6) 0.221(7) 0.093(3) -0.064(4) 0.066(4) -0.118(6)
C39 0.091(3) 0.154(4) 0.060(2) -0.019(2) 0.0254(17) -0.031(3)
C40 0.0782(18) 0.093(2) 0.0535(18) 0.0074(16) 0.0213(17) 0.0037(16)
C41 0.061(2) 0.070(2) 0.0587(16) 0.0052(14) 0.0253(14) 0.0022(15)
Si1 0.0612(4) 0.0580(4) 0.0495(4) -0.0010(3) 0.0299(3) 0.0000(3)
C28A 0.068(3) 0.0687(18) 0.0519(13) 0.0027(11) 0.0193(12) 0.001(2)
C29A 0.0540(15) 0.0430(13) 0.0491(12) 0.0000(10) 0.0238(11) 0.0034(10)
C30A 0.0636(15) 0.0490(13) 0.0520(14) -0.0018(10) 0.0274(12) -0.0034(11)
C31A 0.0691(16) 0.0514(14) 0.0485(13) 0.0033(11) 0.0268(12) 0.0045(12)
C32A 0.106(2) 0.0563(14) 0.0696(19) -0.0003(12) 0.0479(18) 0.0151(14)
C33A 0.0629(17) 0.132(4) 0.0640(17) -0.007(2) 0.0326(14) -0.004(2)
C34A 0.0650(15) 0.096(2) 0.0533(14) 0.0046(13) 0.0240(13) 0.0192(14)
C35A 0.134(3) 0.0594(17) 0.063(2) 0.0122(15) 0.045(2) 0.0021(19)
C36A 0.0697(18) 0.0729(19) 0.0577(16) -0.0089(14) 0.0365(15) -0.0093(14)
C37A 0.161(6) 0.170(6) 0.077(3) -0.045(3) 0.073(3) -0.103(5)
C38A 0.148(6) 0.221(7) 0.093(3) -0.064(4) 0.066(4) -0.118(6)
C39A 0.091(3) 0.154(4) 0.060(2) -0.019(2) 0.0254(17) -0.031(3)
C40A 0.0782(18) 0.093(2) 0.0535(18) 0.0074(16) 0.0213(17) 0.0037(16)
C41A 0.061(2) 0.070(2) 0.0587(16) 0.0052(14) 0.0253(14) 0.0022(15)
Si1A 0.0612(4) 0.0580(4) 0.0495(4) -0.0010(3) 0.0299(3) 0.0000(3)

loop_
_atom_type_symbol
_atom_type_description
_atom_type_scat_dispersion_real
_atom_type_scat_dispersion_imag
_atom_type_scat_source
C C 0.0181 0.0091 'International Tables Vol C Tables 4.2.6.8 and 6.1.1.4'
H H 0.0000 0.0000 'International Tables Vol C Tables 4.2.6.8 and 6.1.1.4'
N N 0.0311 0.0180 'International Tables Vol C Tables 4.2.6.8 and 6.1.1.4'
O O 0.0492 0.0322 'International Tables Vol C Tables 4.2.6.8 and 6.1.1.4'
Si Si 0.2541 0.3302 'International Tables Vol C Tables 4.2.6.8 and 6.1.1.4'
Cu Cu -1.9646 0.5888 'International Tables Vol C Tables 4.2.6.8 and 6.1.1.4'

loop_
_geom_angle_atom_site_label_1
_geom_angle_atom_site_label_2
_geom_angle_atom_site_label_3
_geom_angle
N2 C1 N1 103.68(15)
N2 C1 Cu1 128.44(13)
N1 C1 Cu1 127.74(13)
C3 C2 N1 106.35(16)
C2 C3 N2 106.74(16)
C5 C4 C9 122.99(17)
C5 C4 N1 118.99(16)
C9 C4 N1 118.02(16)
C6 C5 C4 117.22(18)
C6 C5 C10 120.76(19)
C4 C5 C10 121.94(18)
C7 C6 C5 121.2(2)
C8 C7 C6 120.24(19)
C7 C8 C9 121.29(19)
C8 C9 C4 117.04(18)
C8 C9 C13 120.31(18)
C4 C9 C13 122.64(18)
C5 C10 C11 112.4(2)
C5 C10 C12 109.9(2)
C11 C10 C12 110.6(2)
C9 C13 C15 110.8(2)
C9 C13 C14 111.42(19)
C15 C13 C14 110.1(2)
C17 C16 C21 123.20(17)
C17 C16 N2 118.02(16)
C21 C16 N2 118.74(16)
C18 C17 C16 117.34(19)
C18 C17 C25 120.35(19)
C16 C17 C25 122.28(17)
C19 C18 C17 120.7(2)
C20 C19 C18 120.61(19)
C19 C20 C21 121.2(2)
C20 C21 C16 116.91(19)
C20 C21 C22 121.25(18)
C16 C21 C22 121.76(17)
C21 C22 C23 113.7(2)
C21 C22 C24 109.1(2)
C23 C22 C24 110.5(2)
C27 C25 C26 111.5(2)
C27 C25 C17 113.1(2)
C26 C25 C17 109.98(19)
C1 N1 C2 111.87(15)
C1 N1 C4 123.47(15)
C2 N1 C4 124.54(15)
C1 N2 C3 111.34(14)
C1 N2 C16 124.63(15)
C3 N2 C16 123.64(15)
C29 O1 C29A 23.3(4)
C29 O1 Cu1 132.92(17)
C29A O1 Cu1 114.2(5)
O1 Cu1 C1 172.48(8)
O1 C29 C30 122.3(2)
O1 C29 C28 115.6(3)
C30 C29 C28 122.1(3)
C29 C30 C31 129.0(3)
C30 C31 C33 109.0(3)
C30 C31 C32 114.4(3)
C33 C31 C32 107.1(3)
C30 C31 Si1 105.48(19)
C33 C31 Si1 110.5(2)
C32 C31 Si1 110.5(2)
C37 C36 C41 114.9(3)
C37 C36 Si1 122.4(3)
C41 C36 Si1 122.7(2)
C36 C37 C38 122.4(4)
C39 C38 C37 119.9(4)
C38 C39 C40 119.6(5)
C39 C40 C41 120.7(5)
C40 C41 C36 122.5(3)
C34 Si1 C35 107.1(2)
C34 Si1 C36 108.82(19)
C35 Si1 C36 108.12(16)
C34 Si1 C31 111.36(19)
C35 Si1 C31 109.96(18)
C36 Si1 C31 111.30(13)
C30A C29A C28A 122.0(3)
C30A C29A O1 125.3(7)
C28A C29A O1 111.2(7)
C29A C30A C31A 129.0(3)
C30A C31A C33A 109.0(3)
C30A C31A C32A 114.3(3)
C33A C31A C32A 107.0(3)
C30A C31A Si1A 105.7(2)
C33A C31A Si1A 110.4(3)
C32A C31A Si1A 110.4(3)
C37A C36A C41A 114.8(3)
C37A C36A Si1A 122.2(3)
C41A C36A Si1A 122.6(3)
C36A C37A C38A 122.3(4)
C39A C38A C37A 119.8(5)
C38A C39A C40A 119.5(5)
C39A C40A C41A 120.8(6)
C40A C41A C36A 122.5(3)
C34A Si1A C35A 107.2(3)
C34A Si1A C36A 108.8(2)
C35A Si1A C36A 108.11(19)
C34A Si1A C31A 111.4(2)
C35A Si1A C31A 110.0(2)
C36A Si1A C31A 111.12(16)

loop_
_geom_bond_atom_site_label_1
_geom_bond_atom_site_label_2
_geom_bond_distance
C1 N2 1.358(2)
C1 N1 1.360(2)
C1 Cu1 1.8553(18)
C2 C3 1.348(3)
C2 N1 1.383(2)
C3 N2 1.389(2)
C4 C5 1.397(3)
C4 C9 1.401(3)
C4 N1 1.448(2)
C5 C6 1.393(3)
C5 C10 1.513(3)
C6 C7 1.381(3)
C7 C8 1.378(3)
C8 C9 1.395(3)
C9 C13 1.515(3)
C10 C11 1.529(4)
C10 C12 1.531(4)
C13 C15 1.525(3)
C13 C14 1.534(3)
C16 C17 1.399(3)
C16 C21 1.400(3)
C16 N2 1.445(2)
C17 C18 1.396(3)
C17 C25 1.522(3)
C18 C19 1.385(3)
C19 C20 1.378(3)
C20 C21 1.396(3)
C21 C22 1.518(3)
C22 C23 1.523(3)
C22 C24 1.527(4)
C25 C27 1.517(3)
C25 C26 1.518(3)
O1 C29 1.298(3)
O1 C29A 1.600(11)
O1 Cu1 1.7988(15)
C28 C29 1.507(4)
C29 C30 1.347(4)
C30 C31 1.509(4)
C31 C33 1.531(4)
C31 C32 1.545(5)
C31 Si1 1.905(3)
C34 Si1 1.848(4)
C35 Si1 1.859(4)
C36 C37 1.378(5)
C36 C41 1.386(4)
C36 Si1 1.889(3)
C37 C38 1.409(8)
C38 C39 1.342(7)
C39 C40 1.346(5)
C40 C41 1.382(7)
C28A C29A 1.507(4)
C29A C30A 1.347(4)
C30A C31A 1.508(4)
C31A C33A 1.531(4)
C31A C32A 1.545(5)
C31A Si1A 1.906(3)
C34A Si1A 1.847(4)
C35A Si1A 1.859(4)
C36A C37A 1.378(5)
C36A C41A 1.386(4)
C36A Si1A 1.889(3)
C37A C38A 1.410(8)
C38A C39A 1.342(7)
C39A C40A 1.346(5)
C40A C41A 1.382(8)

loop_
_geom_torsion_atom_site_label_1
_geom_torsion_atom_site_label_2
_geom_torsion_atom_site_label_3
_geom_torsion_atom_site_label_4
_geom_torsion
N1 C2 C3 N2 0.7(2)
C9 C4 C5 C6 0.5(3)
N1 C4 C5 C6 -179.32(18)
C9 C4 C5 C10 -176.2(2)
N1 C4 C5 C10 3.9(3)
C4 C5 C6 C7 -1.1(3)
C10 C5 C6 C7 175.7(2)
C5 C6 C7 C8 0.5(4)
C6 C7 C8 C9 0.8(4)
C7 C8 C9 C4 -1.3(3)
C7 C8 C9 C13 180.0(2)
C5 C4 C9 C8 0.6(3)
N1 C4 C9 C8 -179.50(18)
C5 C4 C9 C13 179.36(19)
N1 C4 C9 C13 -0.8(3)
C6 C5 C10 C11 47.4(3)
C4 C5 C10 C11 -136.0(2)
C6 C5 C10 C12 -76.3(3)
C4 C5 C10 C12 100.4(2)
C8 C9 C13 C15 77.2(3)
C4 C9 C13 C15 -101.5(2)
C8 C9 C13 C14 -45.9(3)
C4 C9 C13 C14 135.5(2)
C21 C16 C17 C18 1.1(3)
N2 C16 C17 C18 -176.53(17)
C21 C16 C17 C25 179.21(18)
N2 C16 C17 C25 1.6(3)
C16 C17 C18 C19 1.2(3)
C25 C17 C18 C19 -177.0(2)
C17 C18 C19 C20 -2.2(3)
C18 C19 C20 C21 1.0(3)
C19 C20 C21 C16 1.1(3)
C19 C20 C21 C22 -175.8(2)
C17 C16 C21 C20 -2.2(3)
N2 C16 C21 C20 175.39(17)
C17 C16 C21 C22 174.68(19)
N2 C16 C21 C22 -7.7(3)
C20 C21 C22 C23 -35.3(3)
C16 C21 C22 C23 148.0(2)
C20 C21 C22 C24 88.6(3)
C16 C21 C22 C24 -88.2(2)
C18 C17 C25 C27 -47.6(3)
C16 C17 C25 C27 134.4(2)
C18 C17 C25 C26 77.8(3)
C16 C17 C25 C26 -100.3(2)
N2 C1 N1 C2 -0.53(19)
Cu1 C1 N1 C2 175.46(13)
N2 C1 N1 C4 -176.71(15)
Cu1 C1 N1 C4 -0.7(2)
C3 C2 N1 C1 -0.1(2)
C3 C2 N1 C4 176.03(16)
C5 C4 N1 C1 -93.2(2)
C9 C4 N1 C1 86.9(2)
C5 C4 N1 C2 91.1(2)
C9 C4 N1 C2 -88.8(2)
N1 C1 N2 C3 0.97(19)
Cu1 C1 N2 C3 -174.98(13)
N1 C1 N2 C16 174.03(15)
Cu1 C1 N2 C16 -1.9(3)
C2 C3 N2 C1 -1.1(2)
C2 C3 N2 C16 -174.21(16)
C17 C16 N2 C1 -81.0(2)
C21 C16 N2 C1 101.2(2)
C17 C16 N2 C3 91.2(2)
C21 C16 N2 C3 -86.5(2)
C29 O1 Cu1 C1 -171.7(5)
C29A O1 Cu1 C1 -154.8(6)
N2 C1 Cu1 O1 88.3(6)
N1 C1 Cu1 O1 -86.7(6)
C29A O1 C29 C30 98.9(8)
Cu1 O1 C29 C30 140.8(2)
C29A O1 C29 C28 -83.6(8)
Cu1 O1 C29 C28 -41.7(4)
O1 C29 C30 C31 -8.9(5)
C28 C29 C30 C31 173.7(4)
C29 C30 C31 C33 158.2(3)
C29 C30 C31 C32 38.4(4)
C29 C30 C31 Si1 -83.2(3)
C41 C36 C37 C38 0.8(12)
Si1 C36 C37 C38 -178.0(10)
C36 C37 C38 C39 0.9(17)
C37 C38 C39 C40 -1.1(19)
C38 C39 C40 C41 -1(2)
C39 C40 C41 C36 2.4(19)
C37 C36 C41 C40 -2.5(11)
Si1 C36 C41 C40 176.3(10)
C37 C36 Si1 C34 31.9(5)
C41 C36 Si1 C34 -146.8(3)
C37 C36 Si1 C35 148.0(5)
C41 C36 Si1 C35 -30.7(4)
C37 C36 Si1 C31 -91.2(5)
C41 C36 Si1 C31 90.1(3)
C30 C31 Si1 C34 54.8(3)
C33 C31 Si1 C34 172.4(3)
C32 C31 Si1 C34 -69.3(3)
C30 C31 Si1 C35 -63.8(2)
C33 C31 Si1 C35 53.8(3)
C32 C31 Si1 C35 172.1(3)
C30 C31 Si1 C36 176.39(18)
C33 C31 Si1 C36 -66.0(3)
C32 C31 Si1 C36 52.3(3)
C29 O1 C29A C30A -95.4(15)
Cu1 O1 C29A C30A 117.0(10)
C29 O1 C29A C28A 70.5(17)
Cu1 O1 C29A C28A -77.1(18)
C28A C29A C30A C31A 160(2)
O1 C29A C30A C31A -35.1(15)
C29A C30A C31A C33A -148.0(10)
C29A C30A C31A C32A -28.3(11)
C29A C30A C31A Si1A 93.4(10)
C41A C36A C37A C38A 6(3)
Si1A C36A C37A C38A -167(3)
C36A C37A C38A C39A -7(5)
C37A C38A C39A C40A 5(7)
C38A C39A C40A C41A -3(9)
C39A C40A C41A C36A 2(8)
C37A C36A C41A C40A -4(5)
Si1A C36A C41A C40A 169(4)
C37A C36A Si1A C34A -35.5(16)
C41A C36A Si1A C34A 152.4(10)
C37A C36A Si1A C35A -151.7(16)
C41A C36A Si1A C35A 36.2(10)
C37A C36A Si1A C31A 87.5(16)
C41A C36A Si1A C31A -84.6(10)
C30A C31A Si1A C34A -59.6(5)
C33A C31A Si1A C34A -177.4(5)
C32A C31A Si1A C34A 64.5(6)
C30A C31A Si1A C35A 59.1(5)
C33A C31A Si1A C35A -58.6(6)
C32A C31A Si1A C35A -176.7(6)
C30A C31A Si1A C36A 178.8(5)
C33A C31A Si1A C36A 61.1(5)
C32A C31A Si1A C36A -57.0(6)
